data_4514263
loop_
_publ_author_name
'Wang, Shuang'
'Belmabkhout, Youssef'
'Cairns, Amy J.'
'Li, Guanghua'
'Huo, Qisheng'
'Liu, Yunling'
'Eddaoudi, Mohamed'

_publ_section_title
;
 Tuning Gas Adsorption Properties of Zeolite-like Supramolecular
 Assemblies with gis Topology via Functionalization of Isoreticular
 Metal-Organic Squares.
;
_journal_issue 39
_journal_name_full 'ACS applied materials &amp; interfaces'
_journal_page_first 33521
_journal_page_last 33527
_journal_paper_doi 10.1021/acsami.7b06010
_journal_volume 9
_journal_year 2017
_chemical_formula_moiety 'C40 H106 Co4 N16 O39'
_chemical_formula_sum 'C40 H106 Co4 N16 O39'
_chemical_formula_weight 1671.13
_chemical_melting_point ?
_chemical_name_systematic
; 
 ? 
;
_space_group_IT_number 141
_symmetry_cell_setting tetragonal
_symmetry_space_group_name_Hall '-I 4bd 2'
_symmetry_space_group_name_H-M 'I 41/a m d :2'
_atom_sites_solution_primary direct
_atom_sites_solution_secondary difmap
_audit_creation_method SHELXL-97
_cell_angle_alpha 90.00
_cell_angle_beta 90.00
_cell_angle_gamma 90.00
_cell_formula_units_Z 4
_cell_length_a 19.802(3)
_cell_length_b 19.802(3)
_cell_length_c 20.696(4)
_cell_measurement_reflns_used 2400
_cell_measurement_temperature 293(2)
_cell_measurement_theta_max 27.44
_cell_measurement_theta_min 3.24
_cell_volume 8115(2)
_computing_cell_refinement Process-auto
_computing_data_collection Process-auto
_computing_data_reduction Process-auto
_computing_structure_refinement 'SHELXL-97 (Sheldrick, 1997)'
_computing_structure_solution 'SHELXS-97 (Sheldrick, 1990)'
_diffrn_ambient_temperature 293(2)
_diffrn_detector_area_resol_mean 10.0
_diffrn_measured_fraction_theta_full 0.974
_diffrn_measured_fraction_theta_max 0.974
_diffrn_measurement_device_type 'Rigaku RAXIS-RAPID'
_diffrn_measurement_method omega-scan
_diffrn_radiation_monochromator graphite
_diffrn_radiation_source 'fine-focus sealed tube'
_diffrn_radiation_type MoK\a
_diffrn_radiation_wavelength 0.71073
_diffrn_reflns_av_R_equivalents 0.0989
_diffrn_reflns_av_sigmaI/netI 0.0376
_diffrn_reflns_limit_h_max 25
_diffrn_reflns_limit_h_min -25
_diffrn_reflns_limit_k_max 25
_diffrn_reflns_limit_k_min -25
_diffrn_reflns_limit_l_max 26
_diffrn_reflns_limit_l_min -26
_diffrn_reflns_number 36997
_diffrn_reflns_theta_full 27.44
_diffrn_reflns_theta_max 27.44
_diffrn_reflns_theta_min 3.24
_diffrn_standards_decay_% 0
_diffrn_standards_interval_count 0
_diffrn_standards_interval_time 0
_diffrn_standards_number 0
_exptl_absorpt_coefficient_mu 0.894
_exptl_absorpt_correction_T_max 0.8219
_exptl_absorpt_correction_T_min 0.8141
_exptl_absorpt_correction_type empirical
_exptl_absorpt_process_details Process-auto
_exptl_crystal_colour red
_exptl_crystal_density_diffrn 1.368
_exptl_crystal_density_meas ?
_exptl_crystal_density_method 'not measured'
_exptl_crystal_description block
_exptl_crystal_F_000 3512
_exptl_crystal_size_max 0.24
_exptl_crystal_size_mid 0.24
_exptl_crystal_size_min 0.24
_refine_diff_density_max 0.356
_refine_diff_density_min -0.299
_refine_diff_density_rms 0.077
_refine_ls_extinction_method none
_refine_ls_goodness_of_fit_ref 1.037
_refine_ls_matrix_type full
_refine_ls_number_parameters 177
_refine_ls_number_reflns 2400
_refine_ls_number_restraints 66
_refine_ls_restrained_S_all 1.023
_refine_ls_R_factor_all 0.0916
_refine_ls_R_factor_gt 0.0579
_refine_ls_shift/su_max 0.000
_refine_ls_shift/su_mean 0.000
_refine_ls_structure_factor_coef Fsqd
_refine_ls_weighting_details 'calc w=1/[\s^2^(Fo^2^)+(0.1046P)^2^+4.9842P] where P=(Fo^2^+2Fc^2^)/3'
_refine_ls_weighting_scheme calc
_refine_ls_wR_factor_gt 0.1632
_refine_ls_wR_factor_ref 0.1840
_reflns_number_gt 1551
_reflns_number_total 2400
_reflns_threshold_expression >2sigma(I)
_cod_data_source_file am7b06010_si_003.cif
_cod_data_source_block ZSA-4
_cod_depositor_comments
;
The following automatic conversions were performed:

'_chemical_melting_point' value 'not measured' was changed to '?' -
the value is undefined or not given.

'_symmetry_cell_setting' value 'Tetragonal' changed to 'tetragonal'
according to
/home/data/users/saulius/crontab/automatic-downloads/current/ACS/lib/dictionaries/cif_core.dic
dictionary named 'cif_core.dic' version 2.4.2 from 2011-04-26.

'_exptl_crystal_density_meas' value 'none' was changed to '?' - the
value is perceived as not measured.

Automatic conversion script
Id: cif_fix_values 4973 2017-02-22 13:04:09Z antanas 
;
_cod_original_sg_symbol_Hall -I4bd2
_cod_original_sg_symbol_H-M I4(1)/amd
_cod_database_code 4514263

loop_
_symmetry_equiv_pos_as_xyz
'x, y, z'
'-x+1/2, -y, z+1/2'
'-y+1/4, x+3/4, z+1/4'
'y+1/4, -x+1/4, z+3/4'
'-x+1/2, y, -z+1/2'
'x, -y, -z'
'y+1/4, x+3/4, -z+1/4'
'-y+1/4, -x+1/4, -z+3/4'
'x+1/2, y+1/2, z+1/2'
'-x+1, -y+1/2, z+1'
'-y+3/4, x+5/4, z+3/4'
'y+3/4, -x+3/4, z+5/4'
'-x+1, y+1/2, -z+1'
'x+1/2, -y+1/2, -z+1/2'
'y+3/4, x+5/4, -z+3/4'
'-y+3/4, -x+3/4, -z+5/4'
'-x, -y, -z'
'x-1/2, y, -z-1/2'
'y-1/4, -x-3/4, -z-1/4'
'-y-1/4, x-1/4, -z-3/4'
'x-1/2, -y, z-1/2'
'-x, y, z'
'-y-1/4, -x-3/4, z-1/4'
'y-1/4, x-1/4, z-3/4'
'-x+1/2, -y+1/2, -z+1/2'
'x, y+1/2, -z'
'y+1/4, -x-1/4, -z+1/4'
'-y+1/4, x+1/4, -z-1/4'
'x, -y+1/2, z'
'-x+1/2, y+1/2, z+1/2'
'-y+1/4, -x-1/4, z+1/4'
'y+1/4, x+1/4, z-1/4'

loop_
_atom_site_label
_atom_site_type_symbol
_atom_site_fract_x
_atom_site_fract_y
_atom_site_fract_z
_atom_site_U_iso_or_equiv
_atom_site_adp_type
_atom_site_occupancy
_atom_site_symmetry_multiplicity
_atom_site_calc_flag
_atom_site_refinement_flags
_atom_site_disorder_assembly
_atom_site_disorder_group
Co1 Co 0.34597(2) 0.59597(2) -0.1250 0.0438(3) Uani 1 2 d S B .
O1 O 0.35151(10) 0.58649(11) -0.03385(13) 0.0496(6) Uani 1 1 d . . .
O2 O 0.42263(11) 0.57999(12) 0.04887(11) 0.0578(6) Uani 1 1 d . . .
O1W O 0.1589(15) 0.6437(15) 0.0026(13) 0.083(9) Uani 0.13 1 d PU . .
O2W O 0.5000 0.5798(19) 0.1696(15) 0.067(8) Uani 0.13 2 d SPU . .
O3W O 0.0646(17) 0.6098(17) -0.1131(14) 0.099(8) Uani 0.13 1 d PU . .
O4W O 0.5205(16) 0.656(2) 0.1441(17) 0.051(9) Uani 0.06 1 d PU . .
O5W O 0.138(2) 0.624(2) -0.0013(18) 0.046(9) Uani 0.06 1 d PU . .
O6W O 0.0692(16) 0.6694(17) -0.1027(15) 0.102(8) Uani 0.13 1 d PU . .
O7W O 0.130(3) 0.7500 0.093(3) 0.069(14) Uani 0.06 2 d SPU . .
O8W O 0.5150(11) 0.6209(12) 0.1596(9) 0.067(6) Uani 0.13 1 d PU . .
N1 N 0.44433(13) 0.59402(12) -0.12107(12) 0.0439(6) Uani 1 1 d . . .
N2 N 0.24873(15) 0.59178(13) -0.11539(15) 0.0558(8) Uani 1 1 d . . .
C1 C 0.5000 0.5980(2) -0.1581(2) 0.0447(10) Uani 1 2 d S . .
C2 C 0.46546(15) 0.58723(14) -0.05818(14) 0.0411(7) Uani 1 1 d . . .
C3 C 0.5000 0.6082(3) -0.2296(2) 0.0702(16) Uani 1 2 d S . .
C4 C 0.5000 0.5307(11) -0.2635(10) 0.109(6) Uani 0.40 2 d SPU A 1
C4' C 0.5000 0.6876(8) -0.2464(7) 0.117(4) Uani 0.60 2 d SPU A 2
C5 C 0.41182(16) 0.58377(15) -0.00941(14) 0.0430(7) Uani 1 1 d . . .
C6 C 0.2234(4) 0.5241(4) -0.1345(5) 0.083(2) Uani 0.80 1 d P B 1
C6' C 0.2317(15) 0.5171(17) -0.0972(12) 0.064(7) Uani 0.20 1 d P B 2
C7 C 0.1527(5) 0.5122(6) -0.1113(6) 0.101(3) Uani 0.50 1 d PU . .

loop_
_atom_site_aniso_label
_atom_site_aniso_U_11
_atom_site_aniso_U_22
_atom_site_aniso_U_33
_atom_site_aniso_U_23
_atom_site_aniso_U_13
_atom_site_aniso_U_12
Co1 0.0418(3) 0.0418(3) 0.0478(4) 0.00554(18) -0.00554(18) -0.0027(2)
O1 0.0403(12) 0.0558(14) 0.0527(14) 0.0083(10) 0.0013(9) -0.0025(9)
O2 0.0514(14) 0.0757(16) 0.0462(13) 0.0103(12) 0.0010(11) -0.0049(11)
O1W 0.083(9) 0.083(9) 0.083(9) -0.0001(10) 0.0001(10) 0.0002(10)
O2W 0.067(8) 0.067(8) 0.067(8) 0.0000(10) 0.000 0.000
O3W 0.099(8) 0.099(8) 0.099(8) 0.0004(10) 0.0001(10) -0.0001(10)
O4W 0.051(9) 0.051(9) 0.051(9) 0.0000(10) 0.0002(10) 0.0002(10)
O5W 0.046(9) 0.046(9) 0.046(9) 0.0000(10) 0.0000(10) -0.0001(10)
O6W 0.102(8) 0.103(8) 0.102(8) 0.0000(10) 0.0003(10) 0.0002(10)
O7W 0.069(14) 0.069(14) 0.068(14) 0.000 0.0000(10) 0.000
O8W 0.067(6) 0.067(6) 0.067(6) -0.0002(10) 0.0003(10) 0.0000(10)
N1 0.0439(15) 0.0449(15) 0.0429(14) 0.0027(11) -0.0015(11) -0.0028(11)
N2 0.0435(15) 0.0592(18) 0.0647(19) 0.0136(14) -0.0084(12) -0.0081(13)
C1 0.041(2) 0.051(3) 0.042(2) 0.0010(19) 0.000 0.000
C2 0.0450(15) 0.0382(15) 0.0402(15) 0.0067(12) -0.0008(13) 0.0012(12)
C3 0.059(3) 0.112(5) 0.040(3) 0.003(3) 0.000 0.000
C4 0.109(6) 0.109(6) 0.109(6) -0.0004(10) 0.000 0.000
C4' 0.117(4) 0.117(4) 0.117(4) 0.0009(10) 0.000 0.000
C5 0.0451(17) 0.0402(16) 0.0438(17) 0.0072(13) -0.0002(14) -0.0027(13)
C6 0.057(4) 0.066(5) 0.126(7) 0.016(5) -0.009(5) -0.015(3)
C6' 0.049(13) 0.080(18) 0.062(13) 0.028(14) 0.004(12) -0.030(12)
C7 0.100(3) 0.101(3) 0.101(3) 0.0007(10) -0.0006(10) -0.0010(10)

loop_
_atom_type_symbol
_atom_type_description
_atom_type_scat_dispersion_real
_atom_type_scat_dispersion_imag
_atom_type_scat_source
C C 0.0033 0.0016 'International Tables Vol C Tables 4.2.6.8 and 6.1.1.4'
H H 0.0000 0.0000 'International Tables Vol C Tables 4.2.6.8 and 6.1.1.4'
N N 0.0061 0.0033 'International Tables Vol C Tables 4.2.6.8 and 6.1.1.4'
O O 0.0106 0.0060 'International Tables Vol C Tables 4.2.6.8 and 6.1.1.4'
Co Co 0.3494 0.9721 'International Tables Vol C Tables 4.2.6.8 and 6.1.1.4'

loop_
_geom_angle_atom_site_label_1
_geom_angle_atom_site_label_2
_geom_angle_atom_site_label_3
_geom_angle
_geom_angle_site_symmetry_1
_geom_angle_site_symmetry_3
O1 Co1 O1 176.66(13) 15_444 .
O1 Co1 N2 90.35(11) 15_444 .
O1 Co1 N2 87.20(11) . .
O1 Co1 N2 87.20(11) 15_444 15_444
O1 Co1 N2 90.35(11) . 15_444
N2 Co1 N2 85.72(16) . 15_444
O1 Co1 N1 84.20(9) 15_444 15_444
O1 Co1 N1 98.13(10) . 15_444
N2 Co1 N1 91.57(10) . 15_444
N2 Co1 N1 170.97(11) 15_444 15_444
O1 Co1 N1 98.13(10) 15_444 .
O1 Co1 N1 84.20(9) . .
N2 Co1 N1 170.97(11) . .
N2 Co1 N1 91.57(10) 15_444 .
N1 Co1 N1 92.37(14) 15_444 .
C5 O1 Co1 116.38(19) . .
O8W O2W O8W 39(3) 22_655 .
O8W O2W O4W 7(2) 22_655 22_655
O8W O2W O4W 34.0(19) . 22_655
O8W O2W O4W 34.0(19) 22_655 .
O8W O2W O4W 7(2) . .
O4W O2W O4W 28(2) 22_655 .
O8W O4W O4W 82(3) . 22_655
O8W O4W O8W 34(3) . 22_655
O4W O4W O8W 47.5(19) 22_655 22_655
O8W O4W O6W 117(4) . 31_665
O4W O4W O6W 157(2) 22_655 31_665
O8W O4W O6W 150(4) 22_655 31_665
O8W O4W O2W 8(3) . .
O4W O4W O2W 75.8(11) 22_655 .
O8W O4W O2W 28.6(13) 22_655 .
O6W O4W O2W 124(3) 31_665 .
O3W O6W O4W 158(4) . 23_675
O3W O6W O8W 142(3) . 23_675
O4W O6W O8W 22.9(17) 23_675 23_675
O8W O8W O4W 98(3) 22_655 .
O8W O8W O2W 70.6(16) 22_655 .
O4W O8W O2W 165(5) . .
O8W O8W O4W 47.5(19) 22_655 22_655
O4W O8W O4W 51(4) . 22_655
O2W O8W O4W 117(3) . 22_655
O8W O8W O6W 137.0(13) 22_655 31_665
O4W O8W O6W 40(3) . 31_665
O2W O8W O6W 152(2) . 31_665
O4W O8W O6W 90(2) 22_655 31_665
C1 N1 C2 107.2(3) . .
C1 N1 Co1 142.6(2) . .
C2 N1 Co1 110.2(2) . .
C6 N2 C6' 30.3(9) . .
C6 N2 Co1 110.3(4) . .
C6' N2 Co1 106.2(12) . .
N1 C1 N1 110.1(4) . 22_655
N1 C1 C3 124.92(19) . .
N1 C1 C3 124.92(19) 22_655 .
C2 C2 N1 107.73(17) 22_655 .
C2 C2 C5 136.40(16) 22_655 .
N1 C2 C5 115.8(3) . .
C1 C3 C4' 110.2(7) . .
C1 C3 C4 106.8(8) . .
C4' C3 C4 143.0(10) . .
O2 C5 O1 123.1(3) . .
O2 C5 C2 123.6(3) . .
O1 C5 C2 113.3(3) . .
C6 C6 N2 108.3(5) 15_444 .
C6 C6 C7 116.3(8) 15_444 .
N2 C6 C7 111.9(8) . .
C6' C6' N2 98.9(15) 15_444 .
C6' C6' C7 106.6(18) 15_444 .
N2 C6' C7 103(2) . .
C6 C7 C6' 29.8(8) . .

loop_
_geom_bond_atom_site_label_1
_geom_bond_atom_site_label_2
_geom_bond_distance
_geom_bond_site_symmetry_2
Co1 O1 1.899(3) 15_444
Co1 O1 1.899(3) .
Co1 N2 1.938(3) .
Co1 N2 1.938(3) 15_444
Co1 N1 1.950(3) 15_444
Co1 N1 1.950(3) .
O1 C5 1.298(4) .
O2 C5 1.227(4) .
O1W O5W 0.58(4) .
O2W O8W 0.89(3) 22_655
O2W O8W 0.89(3) .
O2W O4W 1.65(5) 22_655
O2W O4W 1.65(5) .
O3W O6W 1.20(4) .
O4W O8W 0.78(3) .
O4W O4W 0.81(6) 22_655
O4W O8W 1.04(3) 22_655
O4W O6W 1.29(4) 31_665
O6W O4W 1.29(4) 23_675
O6W O8W 1.78(4) 23_675
O8W O8W 0.59(5) 22_655
O8W O4W 1.04(3) 22_655
O8W O6W 1.78(4) 31_665
N1 C1 1.345(4) .
N1 C2 1.374(4) .
N2 C6 1.484(8) .
N2 C6' 1.56(3) .
C1 N1 1.345(4) 22_655
C1 C3 1.493(7) .
C2 C2 1.368(6) 22_655
C2 C5 1.467(4) .
C3 C4' 1.611(17) .
C3 C4 1.69(2) .
C6 C6 1.474(15) 15_444
C6 C7 1.498(13) .
C6' C6' 1.52(6) 15_444
C6' C7 1.59(3) .
